data_4060126
loop_
_publ_author_name
'Rainer Vollmerhaus'
'Robert Tomaszewski'
'Pengcheng Shao'
'Nicholas J. Taylor'
'Kevin J. Wiacek'
'Stewart P. Lewis'
'Abdulaziz Al-Humydi'
'Scott Collins'

_journal_name_full Organometallics
_journal_paper_doi 10.1021/om0492350
_journal_year 2005
_chemical_formula_sum 'C52 H48 Cl2 N4 P2 Ti'
_chemical_formula_weight 909.68
_space_group_IT_number 14
_symmetry_cell_setting monoclinic
_symmetry_space_group_name_Hall '-P 2ybc'
_symmetry_space_group_name_H-M 'P 1 21/c 1'
_atom_sites_solution_hydrogens geom
_atom_sites_solution_primary 'Patterson and Fourier'
_atom_sites_solution_secondary difmap
_cell_angle_alpha 90.00
_cell_angle_beta 90.319(4)
_cell_angle_gamma 90.00
_cell_formula_units_Z 4
_cell_length_a 10.605(1)
_cell_length_b 21.317(2)
_cell_length_c 20.485(2)
_cell_measurement_reflns_used 26
_cell_measurement_temperature 160(2)
_cell_measurement_theta_max 15.85
_cell_measurement_theta_min 10.57
_cell_volume 4630.9(8)
_diffrn_ambient_temperature 160(2)
_diffrn_detector_area_resol_mean ?
_diffrn_measurement_device_type 'Siemens P4'
_diffrn_measurement_method Omega
_diffrn_radiation_monochromator graphite
_diffrn_radiation_source 'fine-focus sealed tube'
_diffrn_radiation_type MoK\a
_diffrn_radiation_wavelength 0.71073
_diffrn_reflns_av_R_equivalents 0.0157
_diffrn_reflns_av_sigmaI/netI 0.0251
_diffrn_reflns_limit_h_max 12
_diffrn_reflns_limit_h_min 0
_diffrn_reflns_limit_k_max 25
_diffrn_reflns_limit_k_min 0
_diffrn_reflns_limit_l_max 24
_diffrn_reflns_limit_l_min -24
_diffrn_reflns_number 8606
_diffrn_reflns_theta_max 25.00
_diffrn_reflns_theta_min 2.14
_diffrn_standards_decay_% +/-2%
_diffrn_standards_interval_count 100
_diffrn_standards_interval_time ?
_diffrn_standards_number 3
_exptl_absorpt_coefficient_mu 0.410
_exptl_absorpt_correction_T_max 0.8334
_exptl_absorpt_correction_T_min 0.8137
_exptl_absorpt_correction_type integration
_exptl_absorpt_process_details 'Face-indexed analytical'
_exptl_crystal_colour Yellow
_exptl_crystal_density_diffrn 1.305
_exptl_crystal_density_meas ?
_exptl_crystal_density_method 'not measured'
_exptl_crystal_description 'Needle prism fragment'
_exptl_crystal_F_000 1896
_exptl_crystal_size_max 0.54
_exptl_crystal_size_mid 0.52
_exptl_crystal_size_min 0.52
_refine_ls_extinction_coef ?
_refine_ls_extinction_method none
_refine_ls_goodness_of_fit_ref 2.415
_refine_ls_hydrogen_treatment mixed
_refine_ls_matrix_type full
_refine_ls_number_parameters 550
_refine_ls_number_reflns 8138
_refine_ls_number_restraints 0
_refine_ls_restrained_S_all 2.415
_refine_ls_R_factor_all 0.0410
_refine_ls_R_factor_gt 0.0333
_refine_ls_shift/su_max 0.002
_refine_ls_shift/su_mean 0.000
_refine_ls_structure_factor_coef Fsqd
_refine_ls_weighting_details 'calc w=1/[\s^2^(Fo^2^)+(0.0010P)^2^+0.0000P] where P=(Fo^2^+2Fc^2^)/3'
_refine_ls_weighting_scheme calc
_refine_ls_wR_factor_gt 0.0677
_refine_ls_wR_factor_ref 0.0681
_reflns_number_gt 6782
_reflns_number_total 8138
_reflns_threshold_expression >2sigma(I)
_cod_depositor_comments
;
The following automatic conversions were performed:
'_symmetry_cell_setting' value 'Monoclinic' changed to 'monoclinic'
according to '/home/saulius/struct/CIF-dictionaries/cif_core.dic'
dictionary named 'cif_core.dic' version 2.4.1 from
2010-06-29.

'_exptl_absorpt_correction_type' value 'Integration' changed
to 'integration' according to
'/home/saulius/struct/CIF-dictionaries/cif_core.dic' dictionary named
'cif_core.dic' version 2.4.1 from 2010-06-29.

Automatic conversion script
Id: cif_fix_enum 1527 2010-12-29 10:47:43Z saulius 
;
_cod_original_sg_symbol_H-M P2(1)/c
_cod_database_code 4060126

loop_
_symmetry_equiv_pos_as_xyz
'x, y, z'
'-x, y+1/2, -z+1/2'
'-x, -y, -z'
'x, -y-1/2, z-1/2'

loop_
_atom_site_label
_atom_site_type_symbol
_atom_site_fract_x
_atom_site_fract_y
_atom_site_fract_z
_atom_site_U_iso_or_equiv
_atom_site_adp_type
_atom_site_occupancy
_atom_site_symmetry_multiplicity
_atom_site_calc_flag
_atom_site_refinement_flags
_atom_site_disorder_assembly
_atom_site_disorder_group
Ti1 Ti 0.35947(3) 0.659553(15) 0.222783(16) 0.02630(9) Uani 1 1 d . . .
Cl1 Cl 0.48542(5) 0.71367(2) 0.14648(2) 0.03771(13) Uani 1 1 d . . .
Cl2 Cl 0.31701(5) 0.75428(2) 0.27892(2) 0.03777(13) Uani 1 1 d . . .
P1 P 0.45739(5) 0.59057(2) 0.32503(2) 0.02365(11) Uani 1 1 d . . .
P2 P 0.19026(5) 0.60140(2) 0.14069(2) 0.02970(12) Uani 1 1 d . . .
N1 N 0.52145(14) 0.62642(7) 0.26370(7) 0.0250(4) Uani 1 1 d . . .
N2 N 0.31489(15) 0.60914(7) 0.30502(7) 0.0255(4) Uani 1 1 d . . .
N3 N 0.17862(15) 0.66093(7) 0.18981(7) 0.0303(4) Uani 1 1 d . . .
N4 N 0.33701(15) 0.58832(7) 0.15550(7) 0.0265(4) Uani 1 1 d . . .
C1 C 0.50377(18) 0.61795(8) 0.40458(9) 0.0244(4) Uani 1 1 d . . .
C2 C 0.4919(2) 0.68208(9) 0.41721(10) 0.0338(5) Uani 1 1 d . . .
H2 H 0.4717 0.7097 0.3836 0.041 Uiso 1 1 calc R . .
C3 C 0.5105(2) 0.70427(9) 0.47989(10) 0.0391(5) Uani 1 1 d . . .
H3 H 0.5012 0.7469 0.4884 0.047 Uiso 1 1 calc R . .
C4 C 0.5426(2) 0.66394(9) 0.52997(10) 0.0366(5) Uani 1 1 d . . .
H4 H 0.5545 0.6794 0.5720 0.044 Uiso 1 1 calc R . .
C5 C 0.55707(19) 0.60085(9) 0.51766(9) 0.0340(5) Uani 1 1 d . . .
H5 H 0.5806 0.5738 0.5512 0.041 Uiso 1 1 calc R . .
C6 C 0.53654(18) 0.57766(9) 0.45533(9) 0.0284(4) Uani 1 1 d . . .
H6 H 0.5447 0.5349 0.4474 0.034 Uiso 1 1 calc R . .
C7 C 0.4902(2) 0.50750(8) 0.32251(9) 0.0291(5) Uani 1 1 d . . .
C8 C 0.3943(2) 0.46588(9) 0.30664(9) 0.0376(5) Uani 1 1 d . . .
H8 H 0.3126 0.4806 0.3001 0.045 Uiso 1 1 calc R . .
C9 C 0.4198(3) 0.40279(10) 0.30051(11) 0.0562(7) Uani 1 1 d . . .
H9 H 0.3548 0.3750 0.2908 0.067 Uiso 1 1 calc R . .
C10 C 0.5399(3) 0.38085(11) 0.30853(11) 0.0616(8) Uani 1 1 d . . .
H10 H 0.5566 0.3383 0.3032 0.074 Uiso 1 1 calc R . .
C11 C 0.6368(3) 0.42141(11) 0.32447(11) 0.0563(7) Uani 1 1 d . . .
H11 H 0.7209 0.4056 0.3301 0.068 Uiso 1 1 d R . .
C12 C 0.6122(2) 0.48499(9) 0.33215(10) 0.0394(5) Uani 1 1 d . . .
H12 H 0.6768 0.5124 0.3437 0.047 Uiso 1 1 calc R . .
C13 C 0.65508(18) 0.62362(9) 0.24695(9) 0.0304(5) Uani 1 1 d . . .
H13X H 0.6658 0.6381 0.2024 0.036 Uiso 1 1 calc R . .
H13Y H 0.6832 0.5804 0.2491 0.036 Uiso 1 1 calc R . .
C14 C 0.73598(18) 0.66286(9) 0.29176(9) 0.0319(5) Uani 1 1 d . . .
C15 C 0.8264(2) 0.63624(11) 0.33166(10) 0.0402(5) Uani 1 1 d . . .
H15 H 0.8403 0.5932 0.3301 0.048 Uiso 1 1 calc R . .
C16 C 0.8973(2) 0.67317(14) 0.37433(11) 0.0551(7) Uani 1 1 d . . .
H16 H 0.9573 0.6547 0.4014 0.066 Uiso 1 1 calc R . .
C17 C 0.8784(2) 0.73653(14) 0.37629(12) 0.0590(7) Uani 1 1 d . . .
H17 H 0.9257 0.7612 0.4047 0.071 Uiso 1 1 calc R . .
C18 C 0.7895(3) 0.76391(12) 0.33630(12) 0.0581(7) Uani 1 1 d . . .
H18 H 0.7773 0.8071 0.3375 0.070 Uiso 1 1 calc R . .
C19 C 0.7178(2) 0.72725(10) 0.29412(11) 0.0448(6) Uani 1 1 d . . .
H19 H 0.6575 0.7459 0.2674 0.054 Uiso 1 1 calc R . .
C20 C 0.21017(19) 0.62224(9) 0.34956(10) 0.0363(5) Uani 1 1 d . . .
H20X H 0.1357 0.6322 0.3239 0.044 Uiso 1 1 calc R . .
H20Y H 0.2311 0.6590 0.3754 0.044 Uiso 1 1 calc R . .
C21 C 0.17927(19) 0.56947(10) 0.39474(10) 0.0346(5) Uani 1 1 d . . .
C22 C 0.2180(2) 0.56915(12) 0.45910(10) 0.0467(6) Uani 1 1 d . . .
H22 H 0.2611 0.6035 0.4762 0.056 Uiso 1 1 calc R . .
C23 C 0.1925(2) 0.51725(14) 0.49878(13) 0.0627(8) Uani 1 1 d . . .
H23 H 0.2183 0.5174 0.5423 0.075 Uiso 1 1 calc R . .
C24 C 0.1303(3) 0.46665(14) 0.47408(15) 0.0746(9) Uani 1 1 d . . .
H24 H 0.1157 0.4319 0.5004 0.090 Uiso 1 1 calc R . .
C25 C 0.0889(3) 0.46660(13) 0.41015(15) 0.0705(9) Uani 1 1 d . . .
H25 H 0.0453 0.4323 0.3935 0.085 Uiso 1 1 calc R . .
C26 C 0.1126(2) 0.51775(11) 0.37139(12) 0.0523(6) Uani 1 1 d . . .
H26 H 0.0834 0.5179 0.3285 0.063 Uiso 1 1 calc R . .
C27 C 0.1578(2) 0.61937(9) 0.05640(9) 0.0336(5) Uani 1 1 d . . .
C28 C 0.0690(2) 0.58748(10) 0.01844(10) 0.0425(5) Uani 1 1 d . . .
H28 H 0.0201 0.5560 0.0370 0.051 Uiso 1 1 calc R . .
C29 C 0.0533(2) 0.60263(11) -0.04687(11) 0.0507(6) Uani 1 1 d . . .
H29 H -0.0064 0.5816 -0.0721 0.061 Uiso 1 1 calc R . .
C30 C 0.1265(2) 0.64894(11) -0.07447(11) 0.0526(7) Uani 1 1 d . . .
H30 H 0.1165 0.6587 -0.1184 0.063 Uiso 1 1 calc R . .
C31 C 0.2145(2) 0.68102(11) -0.03724(10) 0.0517(7) Uani 1 1 d . . .
H31 H 0.2636 0.7123 -0.0560 0.062 Uiso 1 1 calc R . .
C32 C 0.2292(2) 0.66627(10) 0.02827(10) 0.0437(6) Uani 1 1 d . . .
H32 H 0.2875 0.6881 0.0535 0.052 Uiso 1 1 calc R . .
C33 C 0.0880(2) 0.53721(10) 0.16499(10) 0.0356(5) Uani 1 1 d . . .
C34 C -0.0427(2) 0.54294(11) 0.16470(11) 0.0500(6) Uani 1 1 d . . .
H34 H -0.0805 0.5790 0.1482 0.060 Uiso 1 1 calc R . .
C35 C -0.1170(2) 0.49423(13) 0.18927(13) 0.0623(8) Uani 1 1 d . . .
H35 H -0.2044 0.4979 0.1890 0.075 Uiso 1 1 calc R . .
C36 C -0.0612(3) 0.44099(13) 0.21379(12) 0.0603(8) Uani 1 1 d . . .
H36 H -0.1111 0.4091 0.2306 0.072 Uiso 1 1 calc R . .
C37 C 0.0677(3) 0.43445(11) 0.21372(10) 0.0492(6) Uani 1 1 d . . .
H37 H 0.1049 0.3981 0.2299 0.059 Uiso 1 1 calc R . .
C38 C 0.1423(2) 0.48275(9) 0.18913(9) 0.0380(5) Uani 1 1 d . . .
H38 H 0.2295 0.4784 0.1889 0.046 Uiso 1 1 calc R . .
C39 C 0.06101(19) 0.69283(9) 0.20774(9) 0.0336(5) Uani 1 1 d . . .
H39X H 0.0780 0.7213 0.2437 0.040 Uiso 1 1 calc R . .
H39Y H 0.0009 0.6618 0.2228 0.040 Uiso 1 1 calc R . .
C40 C 0.0029(2) 0.72928(9) 0.15209(9) 0.0335(5) Uani 1 1 d . . .
C41 C -0.1201(2) 0.71875(11) 0.13396(11) 0.0488(6) Uani 1 1 d . . .
H41 H -0.1666 0.6890 0.1567 0.059 Uiso 1 1 calc R . .
C42 C -0.1770(3) 0.75043(13) 0.08358(13) 0.0673(8) Uani 1 1 d . . .
H42 H -0.2610 0.7429 0.0730 0.081 Uiso 1 1 calc R . .
C43 C -0.1096(3) 0.79234(14) 0.04988(13) 0.0729(9) Uani 1 1 d . . .
H43 H -0.1477 0.8134 0.0153 0.088 Uiso 1 1 calc R . .
C44 C 0.0140(3) 0.80520(13) 0.06486(15) 0.0837(11) Uani 1 1 d . . .
H44 H 0.0591 0.8346 0.0409 0.100 Uiso 1 1 calc R . .
C45 C 0.0715(3) 0.77267(11) 0.11768(13) 0.0636(8) Uani 1 1 d . . .
H45 H 0.1550 0.7807 0.1289 0.076 Uiso 1 1 calc R . .
C46 C 0.43173(19) 0.56422(9) 0.10949(9) 0.0330(5) Uani 1 1 d . . .
H46X H 0.5148 0.5691 0.1289 0.040 Uiso 1 1 calc R . .
H46Y H 0.4292 0.5896 0.0702 0.040 Uiso 1 1 calc R . .
C47 C 0.4136(2) 0.49646(9) 0.09084(10) 0.0364(5) Uani 1 1 d . . .
C48 C 0.4651(3) 0.44898(11) 0.12769(12) 0.0588(7) Uani 1 1 d . . .
H48 H 0.5138 0.4584 0.1643 0.071 Uiso 1 1 calc R . .
C49 C 0.4441(3) 0.38576(13) 0.10992(17) 0.0860(11) Uani 1 1 d . . .
H49 H 0.4793 0.3534 0.1344 0.103 Uiso 1 1 calc R . .
C50 C 0.3714(4) 0.37271(15) 0.05635(19) 0.0940(13) Uani 1 1 d . . .
H50 H 0.3555 0.3311 0.0454 0.113 Uiso 1 1 calc R . .
C51 C 0.3222(3) 0.41887(14) 0.01883(16) 0.0767(9) Uani 1 1 d . . .
H51 H 0.2745 0.4091 -0.0180 0.092 Uiso 1 1 calc R . .
C52 C 0.3434(2) 0.48059(11) 0.03568(12) 0.0508(6) Uani 1 1 d . . .
H52 H 0.3101 0.5123 0.0096 0.061 Uiso 1 1 calc R . .

loop_
_atom_site_aniso_label
_atom_site_aniso_U_11
_atom_site_aniso_U_22
_atom_site_aniso_U_33
_atom_site_aniso_U_23
_atom_site_aniso_U_13
_atom_site_aniso_U_12
Ti1 0.0347(2) 0.02063(17) 0.02347(18) 0.00078(14) -0.00412(15) 0.00062(16)
Cl1 0.0527(3) 0.0297(3) 0.0307(3) 0.0089(2) -0.0025(2) -0.0072(2)
Cl2 0.0551(3) 0.0227(2) 0.0355(3) -0.0028(2) -0.0050(2) 0.0025(2)
P1 0.0306(3) 0.0193(2) 0.0210(2) -0.00007(19) -0.0005(2) 0.0012(2)
P2 0.0335(3) 0.0303(3) 0.0253(3) -0.0046(2) -0.0031(2) 0.0016(2)
N1 0.0296(9) 0.0231(8) 0.0223(8) 0.0014(7) -0.0002(7) -0.0014(7)
N2 0.0299(9) 0.0245(8) 0.0220(8) 0.0007(7) -0.0001(7) 0.0009(7)
N3 0.0329(10) 0.0307(9) 0.0271(9) -0.0044(7) -0.0055(7) 0.0068(8)
N4 0.0316(9) 0.0248(8) 0.0232(8) -0.0026(7) -0.0005(7) 0.0017(7)
C1 0.0254(11) 0.0248(10) 0.0230(10) -0.0012(8) -0.0007(8) -0.0011(8)
C2 0.0461(13) 0.0242(10) 0.0309(11) 0.0012(8) -0.0058(10) -0.0005(10)
C3 0.0547(15) 0.0245(11) 0.0380(12) -0.0072(9) -0.0021(11) -0.0055(10)
C4 0.0464(13) 0.0368(12) 0.0265(11) -0.0080(9) -0.0042(10) -0.0084(10)
C5 0.0421(13) 0.0360(12) 0.0237(10) 0.0029(9) -0.0047(9) -0.0027(10)
C6 0.0323(12) 0.0250(10) 0.0281(10) -0.0002(8) 0.0009(9) 0.0010(9)
C7 0.0456(13) 0.0218(10) 0.0199(10) 0.0022(8) 0.0043(9) 0.0050(9)
C8 0.0592(15) 0.0257(11) 0.0280(11) -0.0016(9) -0.0010(10) -0.0043(10)
C9 0.107(2) 0.0252(12) 0.0369(13) -0.0033(10) 0.0018(14) -0.0098(14)
C10 0.121(3) 0.0238(12) 0.0403(14) 0.0021(11) 0.0280(16) 0.0162(15)
C11 0.079(2) 0.0411(14) 0.0488(15) 0.0149(12) 0.0292(14) 0.0307(14)
C12 0.0488(14) 0.0341(12) 0.0354(12) 0.0099(10) 0.0115(10) 0.0098(11)
C13 0.0331(12) 0.0305(11) 0.0276(10) 0.0011(9) 0.0037(9) 0.0010(9)
C14 0.0278(11) 0.0402(12) 0.0278(11) 0.0032(9) 0.0065(9) -0.0029(10)
C15 0.0307(12) 0.0578(14) 0.0323(12) 0.0004(11) 0.0056(10) 0.0028(11)
C16 0.0319(14) 0.096(2) 0.0371(13) -0.0027(14) 0.0005(11) -0.0044(14)
C17 0.0451(16) 0.087(2) 0.0446(15) -0.0162(14) -0.0003(12) -0.0274(15)
C18 0.0649(18) 0.0489(15) 0.0605(17) -0.0101(13) 0.0074(14) -0.0196(14)
C19 0.0464(15) 0.0420(13) 0.0459(13) 0.0005(11) -0.0041(11) -0.0079(11)
C20 0.0338(13) 0.0393(12) 0.0358(12) 0.0035(10) 0.0050(10) 0.0081(10)
C21 0.0290(12) 0.0431(12) 0.0318(11) 0.0020(9) 0.0085(9) 0.0072(10)
C22 0.0296(13) 0.0752(17) 0.0352(13) 0.0043(12) 0.0047(10) 0.0085(12)
C23 0.0409(16) 0.100(2) 0.0471(16) 0.0332(16) 0.0117(12) 0.0207(16)
C24 0.068(2) 0.075(2) 0.081(2) 0.0361(18) 0.0373(18) 0.0152(17)
C25 0.074(2) 0.0578(17) 0.080(2) 0.0012(16) 0.0399(18) -0.0127(15)
C26 0.0549(16) 0.0568(16) 0.0453(14) -0.0032(12) 0.0154(12) -0.0120(13)
C27 0.0401(13) 0.0330(11) 0.0278(11) -0.0068(9) -0.0062(10) 0.0084(10)
C28 0.0444(14) 0.0482(13) 0.0348(12) -0.0098(10) -0.0067(10) 0.0026(11)
C29 0.0544(16) 0.0595(16) 0.0379(13) -0.0131(12) -0.0189(12) 0.0045(13)
C30 0.0741(19) 0.0529(15) 0.0307(12) -0.0037(11) -0.0156(12) 0.0137(14)
C31 0.0765(19) 0.0435(13) 0.0349(13) 0.0060(11) -0.0137(13) -0.0019(13)
C32 0.0577(15) 0.0390(13) 0.0341(12) -0.0013(10) -0.0161(11) -0.0024(12)
C33 0.0368(13) 0.0412(13) 0.0290(11) -0.0122(9) 0.0039(9) -0.0051(10)
C34 0.0427(15) 0.0522(15) 0.0552(15) -0.0225(12) 0.0074(12) -0.0007(12)
C35 0.0424(15) 0.0709(19) 0.0738(19) -0.0392(16) 0.0268(14) -0.0188(14)
C36 0.074(2) 0.0564(17) 0.0511(16) -0.0244(13) 0.0293(14) -0.0284(15)
C37 0.0679(18) 0.0471(14) 0.0326(12) -0.0079(10) 0.0083(12) -0.0168(13)
C38 0.0463(14) 0.0422(13) 0.0256(11) -0.0054(9) 0.0026(10) -0.0087(11)
C39 0.0382(13) 0.0348(11) 0.0276(11) -0.0030(9) -0.0010(9) 0.0078(10)
C40 0.0387(13) 0.0312(11) 0.0308(11) 0.0011(9) 0.0072(10) 0.0092(10)
C41 0.0455(15) 0.0501(14) 0.0509(14) 0.0055(12) -0.0076(12) 0.0118(12)
C42 0.068(2) 0.0728(19) 0.0614(18) 0.0027(15) -0.0164(15) 0.0199(16)
C43 0.088(2) 0.084(2) 0.0473(16) 0.0179(15) 0.0090(16) 0.0422(19)
C44 0.094(3) 0.0624(19) 0.096(2) 0.0434(17) 0.052(2) 0.0338(18)
C45 0.0521(17) 0.0461(15) 0.093(2) 0.0248(15) 0.0187(15) 0.0148(13)
C46 0.0353(12) 0.0307(11) 0.0331(11) -0.0011(9) 0.0044(9) 0.0001(9)
C47 0.0402(13) 0.0317(11) 0.0374(12) -0.0040(10) 0.0173(10) 0.0014(10)
C48 0.077(2) 0.0462(15) 0.0535(15) 0.0069(12) 0.0230(14) 0.0180(14)
C49 0.112(3) 0.0422(17) 0.104(3) 0.0169(17) 0.045(2) 0.0209(18)
C50 0.118(3) 0.0467(19) 0.117(3) -0.029(2) 0.050(3) -0.007(2)
C51 0.075(2) 0.068(2) 0.088(2) -0.0427(18) 0.0228(18) -0.0156(17)
C52 0.0507(16) 0.0489(14) 0.0528(15) -0.0215(12) 0.0130(12) -0.0035(12)
